data_7013754
loop_
_publ_author_name
'Mehdoui, Thouraya'
'Berthet, Jean-Claude'
'Thu\'ery, Pierre'
'Ephritikhine, Michel'

_publ_section_title
;
 Lanthanide(III)/actinide(III) differentiation in coordination of azine
 molecules to tris(cyclopentadienyl) complexes of cerium and uranium.
;
_journal_issue 4
_journal_name_full 'Dalton transactions (Cambridge, England : 2003)'
_journal_page_first 579
_journal_page_last 590
_journal_paper_doi 10.1039/b313992a
_journal_year 2004
_chemical_formula_sum 'C31 H48 Ce N Si3'
_chemical_formula_weight 659.09
_space_group_IT_number 14
_symmetry_cell_setting monoclinic
_symmetry_space_group_name_Hall '-P 2ybc'
_symmetry_space_group_name_H-M 'P 1 21/c 1'
_atom_sites_solution_hydrogens geom
_atom_sites_solution_primary patter
_atom_sites_solution_secondary difmap
_audit_creation_method SHELXL-97
_cell_angle_alpha 90.00
_cell_angle_beta 98.302(2)
_cell_angle_gamma 90.00
_cell_formula_units_Z 4
_cell_length_a 10.4967(3)
_cell_length_b 20.2010(8)
_cell_length_c 15.8279(5)
_cell_measurement_reflns_used 22644
_cell_measurement_temperature 100(2)
_cell_measurement_theta_max 25.68
_cell_measurement_theta_min 2.79
_cell_volume 3321.04(19)
_computing_cell_refinement 'DENZO-SMN (Otwinowski & Minor, 1997)'
_computing_data_collection 'Kappa-CCD software (Nonius B.V., 1998)'
_computing_data_reduction 'DENZO-SMN (Otwinowski & Minor, 1997)'
_computing_molecular_graphics 'SHELXTL (Sheldrick, 1999)'
_computing_publication_material 'SHELXTL (Sheldrick, 1999)'
_computing_structure_refinement 'SHELXL-97 (Sheldrick, 1997)'
_computing_structure_solution 'SHELXS-97 (Sheldrick, 1997)'
_diffrn_ambient_temperature 100(2)
_diffrn_measured_fraction_theta_full 0.979
_diffrn_measured_fraction_theta_max 0.979
_diffrn_measurement_device_type 'Nonius Kappa-CCD'
_diffrn_measurement_method '\f scans'
_diffrn_radiation_monochromator graphite
_diffrn_radiation_source 'fine-focus sealed tube'
_diffrn_radiation_type MoK\a
_diffrn_radiation_wavelength 0.71073
_diffrn_reflns_av_R_equivalents 0.0440
_diffrn_reflns_av_sigmaI/netI 0.0405
_diffrn_reflns_limit_h_max 12
_diffrn_reflns_limit_h_min -12
_diffrn_reflns_limit_k_max 24
_diffrn_reflns_limit_k_min -24
_diffrn_reflns_limit_l_max 19
_diffrn_reflns_limit_l_min -19
_diffrn_reflns_number 22644
_diffrn_reflns_theta_full 25.68
_diffrn_reflns_theta_max 25.68
_diffrn_reflns_theta_min 2.79
_diffrn_standards_decay_% 0
_diffrn_standards_interval_time 0
_exptl_absorpt_coefficient_mu 1.498
_exptl_absorpt_correction_T_max 0.805
_exptl_absorpt_correction_T_min 0.560
_exptl_absorpt_correction_type refdelf
_exptl_absorpt_process_details 'program DELABS from PLATON (Spek, 2000)'
_exptl_crystal_colour 'translucent light yellow'
_exptl_crystal_density_diffrn 1.318
_exptl_crystal_density_meas ?
_exptl_crystal_description parallelepiped
_exptl_crystal_F_000 1364
_exptl_crystal_size_max 0.45
_exptl_crystal_size_mid 0.30
_exptl_crystal_size_min 0.15
_refine_diff_density_max 0.549
_refine_diff_density_min -0.348
_refine_diff_density_rms 0.077
_refine_ls_extinction_method none
_refine_ls_goodness_of_fit_ref 1.021
_refine_ls_hydrogen_treatment constr
_refine_ls_matrix_type full
_refine_ls_number_parameters 336
_refine_ls_number_reflns 6178
_refine_ls_number_restraints 0
_refine_ls_restrained_S_all 1.021
_refine_ls_R_factor_all 0.0338
_refine_ls_R_factor_gt 0.0249
_refine_ls_shift/su_max 0.001
_refine_ls_shift/su_mean 0.000
_refine_ls_structure_factor_coef Fsqd
_refine_ls_weighting_details 'calc w=1/[\s^2^(Fo^2^)+(0.0140P)^2^+2.4431P] where P=(Fo^2^+2Fc^2^)/3'
_refine_ls_weighting_scheme calc
_refine_ls_wR_factor_gt 0.0528
_refine_ls_wR_factor_ref 0.0556
_reflns_number_gt 5271
_reflns_number_total 6178
_reflns_threshold_expression >2sigma(I)
_cod_data_source_file b313992a.txt
_cod_data_source_block (Ce,SiMe~3~,lutidine)
_cod_original_sg_symbol_H-M 'P 21/c'
_cod_database_code 7013754

loop_
_symmetry_equiv_pos_as_xyz
'x, y, z'
'-x, y+1/2, -z+1/2'
'-x, -y, -z'
'x, -y-1/2, z-1/2'

loop_
_atom_site_label
_atom_site_type_symbol
_atom_site_fract_x
_atom_site_fract_y
_atom_site_fract_z
_atom_site_U_iso_or_equiv
_atom_site_adp_type
_atom_site_occupancy
_atom_site_symmetry_multiplicity
_atom_site_calc_flag
_atom_site_refinement_flags
_atom_site_disorder_assembly
_atom_site_disorder_group
Ce Ce 0.220074(12) 0.054146(7) 0.803204(8) 0.01003(5) Uani 1 1 d . . .
Si1 Si -0.14137(7) 0.16152(4) 0.79520(4) 0.01467(15) Uani 1 1 d . . .
Si2 Si 0.39254(7) 0.21064(4) 0.95510(5) 0.01943(17) Uani 1 1 d . . .
Si3 Si 0.26155(7) -0.04694(3) 0.56978(4) 0.01491(15) Uani 1 1 d . . .
N N 0.0547(2) -0.04762(10) 0.80864(14) 0.0170(5) Uani 1 1 d . . .
C1 C 0.0077(2) 0.14329(12) 0.74762(15) 0.0129(5) Uani 1 1 d . . .
C2 C 0.0160(2) 0.10223(12) 0.67494(15) 0.0135(5) Uani 1 1 d . . .
H2 H -0.0456 0.0715 0.6523 0.016 Uiso 1 1 calc R . .
C3 C 0.1307(2) 0.11532(12) 0.64316(16) 0.0145(5) Uani 1 1 d . . .
H3 H 0.1581 0.0953 0.5960 0.017 Uiso 1 1 calc R . .
C4 C 0.1975(2) 0.16438(13) 0.69551(15) 0.0146(5) Uani 1 1 d . . .
H4 H 0.2776 0.1820 0.6895 0.018 Uiso 1 1 calc R . .
C5 C 0.1217(2) 0.18183(12) 0.75834(15) 0.0126(5) Uani 1 1 d . . .
H5 H 0.1431 0.2137 0.8004 0.015 Uiso 1 1 calc R . .
C6 C -0.2814(3) 0.15274(16) 0.70826(18) 0.0254(7) Uani 1 1 d . . .
H6A H -0.3589 0.1656 0.7294 0.038 Uiso 1 1 calc R . .
H6B H -0.2884 0.1075 0.6897 0.038 Uiso 1 1 calc R . .
H6C H -0.2686 0.1806 0.6611 0.038 Uiso 1 1 calc R . .
C7 C -0.1742(3) 0.10733(14) 0.88569(17) 0.0195(6) Uani 1 1 d . . .
H7A H -0.1045 0.1111 0.9319 0.029 Uiso 1 1 calc R . .
H7B H -0.1819 0.0622 0.8668 0.029 Uiso 1 1 calc R . .
H7C H -0.2529 0.1210 0.9047 0.029 Uiso 1 1 calc R . .
C8 C -0.1303(3) 0.24897(14) 0.83418(19) 0.0262(7) Uani 1 1 d . . .
H8A H -0.0572 0.2535 0.8779 0.039 Uiso 1 1 calc R . .
H8B H -0.2072 0.2602 0.8572 0.039 Uiso 1 1 calc R . .
H8C H -0.1207 0.2781 0.7876 0.039 Uiso 1 1 calc R . .
C9 C 0.3074(2) 0.13000(13) 0.95264(15) 0.0149(5) Uani 1 1 d . . .
C10 C 0.1740(2) 0.11862(13) 0.95569(15) 0.0160(5) Uani 1 1 d . . .
H10 H 0.1101 0.1509 0.9491 0.019 Uiso 1 1 calc R . .
C11 C 0.1542(3) 0.05129(13) 0.97021(16) 0.0189(6) Uani 1 1 d . . .
H11 H 0.0757 0.0312 0.9748 0.023 Uiso 1 1 calc R . .
C12 C 0.2749(3) 0.01922(13) 0.97665(15) 0.0187(6) Uani 1 1 d . . .
H12 H 0.2900 -0.0257 0.9859 0.022 Uiso 1 1 calc R . .
C13 C 0.3676(2) 0.06729(13) 0.96657(15) 0.0162(6) Uani 1 1 d . . .
H13 H 0.4553 0.0593 0.9687 0.019 Uiso 1 1 calc R . .
C14 C 0.5268(3) 0.20721(18) 1.0466(2) 0.0499(10) Uani 1 1 d . . .
H14A H 0.4920 0.2005 1.0988 0.075 Uiso 1 1 calc R . .
H14B H 0.5739 0.2481 1.0498 0.075 Uiso 1 1 calc R . .
H14C H 0.5835 0.1713 1.0381 0.075 Uiso 1 1 calc R . .
C15 C 0.4629(3) 0.22635(15) 0.8550(2) 0.0314(7) Uani 1 1 d . . .
H15A H 0.5133 0.1888 0.8427 0.047 Uiso 1 1 calc R . .
H15B H 0.5169 0.2649 0.8623 0.047 Uiso 1 1 calc R . .
H15C H 0.3948 0.2334 0.8085 0.047 Uiso 1 1 calc R . .
C16 C 0.2810(3) 0.27967(14) 0.9724(2) 0.0314(7) Uani 1 1 d . . .
H16A H 0.2156 0.2836 0.9236 0.047 Uiso 1 1 calc R . .
H16B H 0.3286 0.3203 0.9804 0.047 Uiso 1 1 calc R . .
H16C H 0.2415 0.2706 1.0222 0.047 Uiso 1 1 calc R . .
C17 C 0.3379(2) -0.01805(12) 0.67641(16) 0.0140(5) Uani 1 1 d . . .
C18 C 0.3530(2) -0.05887(13) 0.75078(16) 0.0164(5) Uani 1 1 d . . .
H18 H 0.3127 -0.0995 0.7553 0.020 Uiso 1 1 calc R . .
C19 C 0.4374(2) -0.02868(14) 0.81585(17) 0.0201(6) Uani 1 1 d . . .
H19 H 0.4632 -0.0456 0.8703 0.024 Uiso 1 1 calc R . .
C20 C 0.4763(2) 0.03199(14) 0.78407(17) 0.0197(6) Uani 1 1 d . . .
H20 H 0.5317 0.0625 0.8141 0.024 Uiso 1 1 calc R . .
C21 C 0.4166(2) 0.03841(13) 0.69863(17) 0.0167(6) Uani 1 1 d . . .
H21 H 0.4270 0.0738 0.6627 0.020 Uiso 1 1 calc R . .
C22 C 0.2830(3) 0.01408(14) 0.48335(16) 0.0214(6) Uani 1 1 d . . .
H22A H 0.2252 0.0507 0.4858 0.032 Uiso 1 1 calc R . .
H22B H 0.2645 -0.0071 0.4287 0.032 Uiso 1 1 calc R . .
H22C H 0.3701 0.0299 0.4914 0.032 Uiso 1 1 calc R . .
C23 C 0.0884(3) -0.06794(14) 0.57093(17) 0.0218(6) Uani 1 1 d . . .
H23A H 0.0811 -0.0969 0.6181 0.033 Uiso 1 1 calc R . .
H23B H 0.0546 -0.0896 0.5185 0.033 Uiso 1 1 calc R . .
H23C H 0.0406 -0.0281 0.5768 0.033 Uiso 1 1 calc R . .
C24 C 0.3464(3) -0.12436(14) 0.54456(19) 0.0267(7) Uani 1 1 d . . .
H24A H 0.4346 -0.1143 0.5401 0.040 Uiso 1 1 calc R . .
H24B H 0.3051 -0.1423 0.4914 0.040 Uiso 1 1 calc R . .
H24C H 0.3430 -0.1562 0.5892 0.040 Uiso 1 1 calc R . .
C25 C 0.0968(3) -0.10249(13) 0.85238(16) 0.0184(6) Uani 1 1 d . . .
H25 H 0.1829 -0.1041 0.8766 0.022 Uiso 1 1 calc R . .
C26 C 0.0196(2) -0.15676(13) 0.86352(16) 0.0170(6) Uani 1 1 d . . .
C27 C -0.1083(2) -0.15300(13) 0.82638(17) 0.0183(6) Uani 1 1 d . . .
H27 H -0.1633 -0.1882 0.8325 0.022 Uiso 1 1 calc R . .
C28 C -0.1554(2) -0.09801(13) 0.78059(17) 0.0188(6) Uani 1 1 d . . .
C29 C -0.0696(3) -0.04663(13) 0.77386(17) 0.0184(6) Uani 1 1 d . . .
H29 H -0.1002 -0.0092 0.7433 0.022 Uiso 1 1 calc R . .
C30 C 0.0723(3) -0.21662(13) 0.91282(18) 0.0228(6) Uani 1 1 d . . .
H30A H 0.1644 -0.2134 0.9248 0.034 Uiso 1 1 calc R . .
H30B H 0.0489 -0.2557 0.8797 0.034 Uiso 1 1 calc R . .
H30C H 0.0372 -0.2190 0.9655 0.034 Uiso 1 1 calc R . .
C31 C -0.2938(3) -0.09346(15) 0.7382(2) 0.0309(7) Uani 1 1 d . . .
H31A H -0.3040 -0.1177 0.6855 0.046 Uiso 1 1 calc R . .
H31B H -0.3161 -0.0479 0.7269 0.046 Uiso 1 1 calc R . .
H31C H -0.3493 -0.1119 0.7754 0.046 Uiso 1 1 calc R . .

loop_
_atom_site_aniso_label
_atom_site_aniso_U_11
_atom_site_aniso_U_22
_atom_site_aniso_U_33
_atom_site_aniso_U_23
_atom_site_aniso_U_13
_atom_site_aniso_U_12
Ce 0.01019(7) 0.00989(8) 0.00990(8) 0.00074(6) 0.00103(5) -0.00108(6)
Si1 0.0144(3) 0.0167(4) 0.0140(3) 0.0018(3) 0.0056(3) 0.0014(3)
Si2 0.0207(4) 0.0176(4) 0.0193(4) -0.0035(3) 0.0005(3) -0.0062(3)
Si3 0.0179(4) 0.0140(4) 0.0129(3) -0.0006(3) 0.0021(3) 0.0024(3)
N 0.0186(11) 0.0140(12) 0.0188(11) -0.0014(9) 0.0037(9) -0.0036(9)
C1 0.0156(12) 0.0126(13) 0.0101(12) 0.0035(10) 0.0007(10) 0.0025(10)
C2 0.0154(13) 0.0121(13) 0.0118(12) 0.0002(10) -0.0023(10) 0.0013(10)
C3 0.0182(13) 0.0152(14) 0.0110(12) 0.0050(10) 0.0042(11) 0.0067(11)
C4 0.0124(12) 0.0155(13) 0.0161(13) 0.0051(11) 0.0029(10) -0.0002(10)
C5 0.0175(13) 0.0077(12) 0.0121(12) 0.0016(10) -0.0001(10) 0.0005(10)
C6 0.0151(13) 0.0407(19) 0.0214(15) 0.0062(13) 0.0067(12) 0.0027(13)
C7 0.0172(13) 0.0235(15) 0.0188(14) 0.0015(11) 0.0056(11) -0.0033(11)
C8 0.0323(16) 0.0222(16) 0.0278(16) -0.0007(12) 0.0176(14) 0.0044(13)
C9 0.0170(13) 0.0163(14) 0.0109(12) -0.0030(10) 0.0007(11) -0.0026(11)
C10 0.0177(13) 0.0198(14) 0.0107(12) -0.0005(11) 0.0027(11) -0.0004(11)
C11 0.0247(14) 0.0217(14) 0.0118(13) 0.0005(11) 0.0076(11) -0.0094(12)
C12 0.0297(15) 0.0148(14) 0.0100(13) 0.0033(11) -0.0026(11) -0.0022(12)
C13 0.0167(13) 0.0218(15) 0.0090(12) -0.0026(10) -0.0020(10) -0.0022(11)
C14 0.050(2) 0.041(2) 0.050(2) 0.0054(18) -0.0224(18) -0.0232(17)
C15 0.0297(16) 0.0275(17) 0.0409(19) -0.0109(14) 0.0185(15) -0.0149(14)
C16 0.0450(19) 0.0182(16) 0.0346(18) -0.0088(13) 0.0177(15) -0.0069(14)
C17 0.0125(12) 0.0152(14) 0.0146(13) 0.0007(10) 0.0035(11) 0.0043(10)
C18 0.0164(13) 0.0144(13) 0.0187(13) 0.0006(11) 0.0041(11) 0.0053(11)
C19 0.0168(13) 0.0285(16) 0.0147(13) 0.0021(12) 0.0009(11) 0.0085(12)
C20 0.0081(12) 0.0271(15) 0.0233(14) -0.0069(12) 0.0003(11) 0.0003(11)
C21 0.0134(12) 0.0167(14) 0.0211(14) -0.0008(11) 0.0064(11) 0.0027(10)
C22 0.0279(15) 0.0223(15) 0.0147(13) 0.0022(11) 0.0055(12) 0.0027(12)
C23 0.0236(15) 0.0223(16) 0.0181(14) -0.0013(11) -0.0019(12) -0.0018(12)
C24 0.0357(17) 0.0203(15) 0.0245(15) -0.0019(12) 0.0056(13) 0.0082(13)
C25 0.0186(13) 0.0215(15) 0.0150(13) -0.0035(11) 0.0021(11) -0.0027(11)
C26 0.0243(14) 0.0156(14) 0.0130(13) -0.0056(11) 0.0087(11) -0.0029(11)
C27 0.0212(14) 0.0137(14) 0.0225(14) -0.0075(11) 0.0119(12) -0.0069(11)
C28 0.0166(13) 0.0182(14) 0.0232(15) -0.0057(11) 0.0085(12) -0.0023(11)
C29 0.0208(14) 0.0160(14) 0.0197(14) -0.0018(11) 0.0077(11) 0.0018(11)
C30 0.0300(15) 0.0176(15) 0.0209(14) -0.0016(12) 0.0041(12) -0.0041(12)
C31 0.0170(14) 0.0257(17) 0.051(2) 0.0022(15) 0.0081(14) -0.0002(12)

loop_
_atom_type_symbol
_atom_type_description
_atom_type_scat_dispersion_real
_atom_type_scat_dispersion_imag
_atom_type_scat_source
C C 0.0033 0.0016 'International Tables Vol C Tables 4.2.6.8 and 6.1.1.4'
H H 0.0000 0.0000 'International Tables Vol C Tables 4.2.6.8 and 6.1.1.4'
N N 0.0061 0.0033 'International Tables Vol C Tables 4.2.6.8 and 6.1.1.4'
Si Si 0.0817 0.0704 'International Tables Vol C Tables 4.2.6.8 and 6.1.1.4'
Ce Ce -0.2486 2.6331 'International Tables Vol C Tables 4.2.6.8 and 6.1.1.4'

loop_
_geom_angle_atom_site_label_1
_geom_angle_atom_site_label_2
_geom_angle_atom_site_label_3
_geom_angle
_geom_angle_site_symmetry_1
_geom_angle_site_symmetry_3
_geom_angle_publ_flag
N Ce C20 121.09(7) . . ?
N Ce C4 128.92(7) . . ?
C20 Ce C4 93.43(8) . . ?
N Ce C12 79.62(7) . . ?
C20 Ce C12 90.06(8) . . ?
C4 Ce C12 141.54(8) . . ?
N Ce C19 93.63(8) . . ?
C20 Ce C19 29.11(8) . . ?
C4 Ce C19 120.92(8) . . ?
C12 Ce C19 74.44(8) . . ?
N Ce C11 73.12(7) . . ?
C20 Ce C11 117.94(8) . . ?
C4 Ce C11 125.17(8) . . ?
C12 Ce C11 29.03(8) . . ?
C19 Ce C11 103.10(8) . . ?
N Ce C13 108.18(7) . . ?
C20 Ce C13 72.82(8) . . ?
C4 Ce C13 118.03(7) . . ?
C12 Ce C13 28.74(7) . . ?
C19 Ce C13 70.08(8) . . ?
C11 Ce C13 47.38(8) . . ?
N Ce C5 119.28(7) . . ?
C20 Ce C5 116.23(8) . . ?
C4 Ce C5 28.93(7) . . ?
C12 Ce C5 119.30(8) . . ?
C19 Ce C5 145.34(8) . . ?
C11 Ce C5 97.10(7) . . ?
C13 Ce C5 105.99(7) . . ?
N Ce C21 117.21(7) . . ?
C20 Ce C21 29.04(8) . . ?
C4 Ce C21 74.84(7) . . ?
C12 Ce C21 118.49(8) . . ?
C19 Ce C21 47.60(8) . . ?
C11 Ce C21 146.92(8) . . ?
C13 Ce C21 101.26(8) . . ?
C5 Ce C21 102.99(7) . . ?
N Ce C10 97.62(7) . . ?
C20 Ce C10 116.81(8) . . ?
C4 Ce C10 98.22(7) . . ?
C12 Ce C10 47.36(8) . . ?
C19 Ce C10 116.59(8) . . ?
C11 Ce C10 28.57(7) . . ?
C13 Ce C10 47.09(7) . . ?
C5 Ce C10 72.24(7) . . ?
C21 Ce C10 140.52(7) . . ?
N Ce C3 103.15(7) . . ?
C20 Ce C3 99.91(8) . . ?
C4 Ce C3 28.94(7) . . ?
C12 Ce C3 165.98(8) . . ?
C19 Ce C3 118.70(7) . . ?
C11 Ce C3 138.19(8) . . ?
C13 Ce C3 146.90(7) . . ?
C5 Ce C3 47.25(7) . . ?
C21 Ce C3 72.82(7) . . ?
C10 Ce C3 118.72(7) . . ?
N Ce C9 120.88(7) . . ?
C20 Ce C9 88.66(8) . . ?
C4 Ce C9 93.81(7) . . ?
C12 Ce C9 47.95(7) . . ?
C19 Ce C9 95.74(8) . . ?
C11 Ce C9 47.89(7) . . ?
C13 Ce C9 28.90(7) . . ?
C5 Ce C9 77.33(7) . . ?
C21 Ce C9 111.65(7) . . ?
C10 Ce C9 29.00(7) . . ?
C3 Ce C9 121.88(7) . . ?
C1 Si1 C8 107.66(12) . . ?
C1 Si1 C6 107.42(12) . . ?
C8 Si1 C6 109.71(14) . . ?
C1 Si1 C7 116.75(12) . . ?
C8 Si1 C7 108.02(13) . . ?
C6 Si1 C7 107.17(13) . . ?
C9 Si2 C16 110.42(13) . . ?
C9 Si2 C15 112.28(12) . . ?
C16 Si2 C15 109.31(14) . . ?
C9 Si2 C14 106.89(14) . . ?
C16 Si2 C14 109.42(17) . . ?
C15 Si2 C14 108.45(16) . . ?
C17 Si3 C23 110.83(12) . . ?
C17 Si3 C24 107.50(12) . . ?
C23 Si3 C24 107.80(13) . . ?
C17 Si3 C22 112.00(12) . . ?
C23 Si3 C22 112.01(13) . . ?
C24 Si3 C22 106.40(13) . . ?
C29 N C25 116.8(2) . . ?
C29 N Ce 124.57(17) . . ?
C25 N Ce 118.57(16) . . ?
C5 C1 C2 105.4(2) . . ?
C5 C1 Si1 125.83(19) . . ?
C2 C1 Si1 126.20(19) . . ?
C5 C1 Ce 72.89(13) . . ?
C2 C1 Ce 75.54(14) . . ?
Si1 C1 Ce 130.66(11) . . ?
C3 C2 C1 109.7(2) . . ?
C3 C2 Ce 74.18(14) . . ?
C1 C2 Ce 75.89(14) . . ?
C2 C3 C4 107.6(2) . . ?
C2 C3 Ce 77.76(14) . . ?
C4 C3 Ce 73.20(14) . . ?
C5 C4 C3 107.9(2) . . ?
C5 C4 Ce 76.99(14) . . ?
C3 C4 Ce 77.86(14) . . ?
C4 C5 C1 109.4(2) . . ?
C4 C5 Ce 74.08(14) . . ?
C1 C5 Ce 78.50(14) . . ?
C13 C9 C10 105.6(2) . . ?
C13 C9 Si2 125.35(19) . . ?
C10 C9 Si2 127.8(2) . . ?
C13 C9 Ce 74.46(14) . . ?
C10 C9 Ce 75.06(14) . . ?
Si2 C9 Ce 125.76(11) . . ?
C11 C10 C9 109.4(2) . . ?
C11 C10 Ce 75.04(14) . . ?
C9 C10 Ce 75.94(14) . . ?
C10 C11 C12 107.7(2) . . ?
C10 C11 Ce 76.39(14) . . ?
C12 C11 Ce 74.88(14) . . ?
C13 C12 C11 107.7(2) . . ?
C13 C12 Ce 76.25(14) . . ?
C11 C12 Ce 76.09(14) . . ?
C12 C13 C9 109.6(2) . . ?
C12 C13 Ce 75.00(14) . . ?
C9 C13 Ce 76.64(14) . . ?
C21 C17 C18 105.6(2) . . ?
C21 C17 Si3 129.54(19) . . ?
C18 C17 Si3 123.4(2) . . ?
C21 C17 Ce 73.48(14) . . ?
C18 C17 Ce 74.17(14) . . ?
Si3 C17 Ce 128.08(11) . . ?
C19 C18 C17 109.8(2) . . ?
C19 C18 Ce 73.86(15) . . ?
C17 C18 Ce 77.14(14) . . ?
C18 C19 C20 107.6(2) . . ?
C18 C19 Ce 77.62(15) . . ?
C20 C19 Ce 74.38(15) . . ?
C19 C20 C21 108.1(2) . . ?
C19 C20 Ce 76.51(15) . . ?
C21 C20 Ce 77.71(14) . . ?
C20 C21 C17 109.0(2) . . ?
C20 C21 Ce 73.25(14) . . ?
C17 C21 Ce 77.85(14) . . ?
N C25 C26 124.1(2) . . ?
C27 C26 C25 116.7(2) . . ?
C27 C26 C30 121.7(2) . . ?
C25 C26 C30 121.6(2) . . ?
C28 C27 C26 121.2(2) . . ?
C27 C28 C29 117.1(2) . . ?
C27 C28 C31 122.0(2) . . ?
C29 C28 C31 120.9(3) . . ?
N C29 C28 124.1(3) . . ?

loop_
_geom_bond_atom_site_label_1
_geom_bond_atom_site_label_2
_geom_bond_distance
_geom_bond_site_symmetry_2
_geom_bond_publ_flag
Ce N 2.700(2) . ?
Ce C20 2.786(2) . ?
Ce C4 2.794(2) . ?
Ce C12 2.812(2) . ?
Ce C19 2.813(3) . ?
Ce C11 2.828(2) . ?
Ce C13 2.828(2) . ?
Ce C5 2.830(2) . ?
Ce C21 2.843(2) . ?
Ce C10 2.845(2) . ?
Ce C3 2.853(2) . ?
Ce C9 2.856(2) . ?
Ce C18 2.860(2) . ?
Ce C2 2.898(3) . ?
Ce C17 2.899(3) . ?
Ce C1 2.902(2) . ?
Si1 C1 1.868(2) . ?
Si1 C8 1.869(3) . ?
Si1 C6 1.871(3) . ?
Si1 C7 1.874(3) . ?
Si2 C9 1.855(3) . ?
Si2 C16 1.866(3) . ?
Si2 C15 1.870(3) . ?
Si2 C14 1.870(3) . ?
Si3 C17 1.855(3) . ?
Si3 C23 1.869(3) . ?
Si3 C24 1.871(3) . ?
Si3 C22 1.879(3) . ?
N C29 1.341(3) . ?
N C25 1.347(3) . ?
C1 C5 1.418(3) . ?
C1 C2 1.431(3) . ?
C2 C3 1.395(3) . ?
C3 C4 1.412(4) . ?
C4 C5 1.405(3) . ?
C9 C13 1.419(4) . ?
C9 C10 1.428(3) . ?
C10 C11 1.400(4) . ?
C11 C12 1.414(4) . ?
C12 C13 1.400(4) . ?
C17 C21 1.422(4) . ?
C17 C18 1.427(4) . ?
C18 C19 1.398(4) . ?
C19 C20 1.407(4) . ?
C20 C21 1.412(4) . ?
C25 C26 1.390(4) . ?
C26 C27 1.388(4) . ?
C26 C30 1.501(4) . ?
C27 C28 1.378(4) . ?
C28 C29 1.389(4) . ?
C28 C31 1.513(4) . ?
